data_9016641
loop_
_publ_author_name
'Helmholz, L.'

_publ_section_title
;
 The Crystal Structure of Neodymium Enneahydrate, Nd (Br O3)3 (H2
 O)9
 _cod_database_code 1010204
;
_journal_name_full 'Journal of the American Chemical Society'
_journal_page_first 1544
_journal_page_last 1550
_journal_paper_doi 10.1021/ja01875a062
_journal_volume 61
_journal_year 1939
_chemical_formula_sum 'Br3 Nd O18'
_space_group_IT_number 186
_symmetry_space_group_name_Hall 'P 6c -2c'
_symmetry_space_group_name_H-M 'P 63 m c'
_cell_angle_alpha 90
_cell_angle_beta 90
_cell_angle_gamma 120
_cell_length_a 11.73
_cell_length_b 11.73
_cell_length_c 6.76
_cell_formula_units_Z 2
_cell_volume 805.514
_database_code_amcsd 0017140
_exptl_crystal_density_diffrn 2.770
_cod_duplicate_entry 1010204
_cod_original_formula_sum 'Nd Br3 O18'
_cod_database_code 9016641
_amcsd_formula_title 'Br3 H18 Nd O18'

loop_
_space_group_symop_operation_xyz
x,y,z
-x,-x+y,1/2+z
x-y,x,1/2+z
-y,-x,z
-y,x-y,z
x-y,-y,1/2+z
-x,-y,1/2+z
x,x-y,z
-x+y,-x,z
y,x,1/2+z
y,-x+y,1/2+z
-x+y,y,z

loop_
_atom_site_label
_atom_site_fract_x
_atom_site_fract_y
_atom_site_fract_z
_atom_site_attached_hydrogens
Nd1 0.33333 0.66667 0.25000 0
Br1 0.13000 -0.13000 0.73000 0
O1 0.42500 -0.42500 0.49000 2
O2 0.42500 -0.42500 0.01000 2
O3 0.21500 -0.21500 0.25000 2
O4 0.06500 0.36500 0.75000 0
O5 0.10500 -0.10500 0.53000 0

loop_
_cod_related_entry_id
_cod_related_entry_database
_cod_related_entry_code
1 AMCSD 0017140
